data_7105357
loop_
_publ_author_name
'Hooper, Thomas N'
'Green, Michael'
'Russell, Christopher A'

_publ_section_title
;
 Cationic Au(I) alkyne complexes: synthesis, structure and reactivity.
;
_journal_issue 13
_journal_name_full 'Chemical communications (Cambridge, England)'
_journal_page_first 2313
_journal_page_last 2315
_journal_paper_doi 10.1039/b923900f
_journal_volume 46
_journal_year 2010
_chemical_formula_moiety 'C42 H90 Au3 P3, 2(F6 Sb), C H2 Cl2'
_chemical_formula_sum 'C43 H92 Au3 Cl2 F12 P3 Sb2'
_chemical_formula_weight 1835.38
_space_group_IT_number 14
_symmetry_cell_setting monoclinic
_symmetry_space_group_name_Hall '-P 2yn'
_symmetry_space_group_name_H-M 'P 1 21/n 1'
_atom_sites_solution_hydrogens geom
_atom_sites_solution_primary direct
_atom_sites_solution_secondary difmap
_audit_creation_method SHELXL-97
_cell_angle_alpha 90.00
_cell_angle_beta 98.093(2)
_cell_angle_gamma 90.00
_cell_formula_units_Z 4
_cell_length_a 12.8426(3)
_cell_length_b 19.7153(6)
_cell_length_c 24.2222(6)
_cell_measurement_reflns_used 9912
_cell_measurement_temperature 100(2)
_cell_measurement_theta_max 29.587
_cell_measurement_theta_min 2.675
_cell_volume 6071.9(3)
_computing_cell_refinement 'Apex II (Bruker-AXS, 2007)'
_computing_data_collection 'Apex II (Bruker-AXS, 2007)'
_computing_data_reduction
;
SAINT v7.34A (Bruker-AXS, 2007) & XPREP v2005/4 (Bruker-AXS, 2005)
;
_computing_structure_refinement 'SHELXL-97 (Sheldrick, 1997)'
_computing_structure_solution 'SHELXS-97 (Sheldrick, 1990)'
_diffrn_ambient_temperature 100(2)
_diffrn_detector 'CCD plate'
_diffrn_detector_area_resol_mean 8.366
_diffrn_detector_type 'Bruker-AXS SMART APEX'
_diffrn_measured_fraction_theta_full 0.996
_diffrn_measured_fraction_theta_max 0.996
_diffrn_measurement_details 'frames, 0.3\% width'
_diffrn_measurement_device 'four-circle diffractometer'
_diffrn_measurement_device_type 'Bruker-AXS Kappa'
_diffrn_measurement_method '\w & \f scans'
_diffrn_measurement_specimen_support
;
glass fibre
;
_diffrn_radiation_collimation '0.5 mm double pinhole'
_diffrn_radiation_monochromator graphite
_diffrn_radiation_probe x-ray
_diffrn_radiation_type 'Mo K\a'
_diffrn_radiation_wavelength 0.71074
_diffrn_reflns_av_R_equivalents 0.0447
_diffrn_reflns_av_sigmaI/netI 0.0370
_diffrn_reflns_limit_h_max 17
_diffrn_reflns_limit_h_min -17
_diffrn_reflns_limit_k_max 27
_diffrn_reflns_limit_k_min -19
_diffrn_reflns_limit_l_max 33
_diffrn_reflns_limit_l_min -31
_diffrn_reflns_number 82838
_diffrn_reflns_theta_full 29.59
_diffrn_reflns_theta_max 29.59
_diffrn_reflns_theta_min 1.34
_diffrn_source 'sealed X-ray tube'
_diffrn_source_current 40
_diffrn_source_power 2
_diffrn_source_size '0.4 x 8 mm fine focus'
_diffrn_source_target Mo
_diffrn_source_type 'Bruker-AXS KFF Mo 2K 90\% Ceramic'
_diffrn_source_voltage 50
_exptl_absorpt_coefficient_mu 8.333
_exptl_absorpt_correction_T_max 0.659
_exptl_absorpt_correction_T_min 0.457
_exptl_absorpt_correction_type multi-scan
_exptl_absorpt_process_details 'SADABS 2007/2 (Sheldrick, G.M., 2007)'
_exptl_crystal_colour colourless
_exptl_crystal_density_diffrn 2.008
_exptl_crystal_density_method none
_exptl_crystal_description fragment
_exptl_crystal_F_000 3504
_exptl_crystal_size_max 0.15
_exptl_crystal_size_mid 0.10
_exptl_crystal_size_min 0.05
_refine_diff_density_max 1.982
_refine_diff_density_min -3.166
_refine_diff_density_rms 0.404
_refine_ls_extinction_method none
_refine_ls_goodness_of_fit_ref 1.139
_refine_ls_hydrogen_treatment constr
_refine_ls_matrix_type full
_refine_ls_number_parameters 616
_refine_ls_number_reflns 16995
_refine_ls_number_restraints 0
_refine_ls_restrained_S_all 1.139
_refine_ls_R_factor_all 0.0493
_refine_ls_R_factor_gt 0.0331
_refine_ls_shift/su_max 0.002
_refine_ls_shift/su_mean 0.000
_refine_ls_structure_factor_coef Fsqd
_refine_ls_weighting_details 'calc w=1/[\s^2^(Fo^2^)+(0.0657P)^2^+10.1210P] where P=(Fo^2^+2Fc^2^)/3'
_refine_ls_weighting_scheme calc
_refine_ls_wR_factor_gt 0.0955
_refine_ls_wR_factor_ref 0.1187
_reflns_number_gt 13868
_reflns_number_total 16995
_reflns_threshold_expression >2sigma(I)
_cod_data_source_file b923900f.txt
_cod_data_source_block 5a
_cod_depositor_comments
;
The following automatic conversions were performed:
'_symmetry_cell_setting' value 'Monoclinic' changed to 'monoclinic'
according to '/home/saulius/struct/CIF-dictionaries/cif_core.dic'
dictionary named 'cif_core.dic' version 2.4.1 from
2010-06-29.

'_diffrn_radiation_probe' value 'X-ray' changed to 'x-ray'
according to '/home/saulius/struct/CIF-dictionaries/cif_core.dic'
dictionary named 'cif_core.dic' version 2.4.1 from 2010-06-29.

Automatic conversion script
Id: cif_fix_enum 1527 2010-12-29 10:47:43Z saulius 
;
_cod_original_sg_symbol_H-M 'P 21/n'
_cod_database_code 7105357

loop_
_symmetry_equiv_pos_as_xyz
'x, y, z'
'-x+1/2, y+1/2, -z+1/2'
'-x, -y, -z'
'x-1/2, -y-1/2, z-1/2'

loop_
_atom_site_label
_atom_site_type_symbol
_atom_site_fract_x
_atom_site_fract_y
_atom_site_fract_z
_atom_site_U_iso_or_equiv
_atom_site_adp_type
_atom_site_occupancy
_atom_site_symmetry_multiplicity
_atom_site_calc_flag
_atom_site_refinement_flags
_atom_site_disorder_assembly
_atom_site_disorder_group
C1 C 0.7314(5) 0.2343(3) 0.1162(2) 0.0170(11) Uani 1 1 d . . .
C2 C 0.8176(5) 0.2200(3) 0.1445(2) 0.0180(11) Uani 1 1 d . . .
C3 C 0.9114(5) 0.1857(3) 0.1734(3) 0.0217(12) Uani 1 1 d . . .
C4 C 0.8746(6) 0.1298(4) 0.2112(3) 0.0284(14) Uani 1 1 d . . .
H4A H 0.8382 0.1507 0.2398 0.043 Uiso 1 1 calc R . .
H4B H 0.9357 0.1044 0.2292 0.043 Uiso 1 1 calc R . .
H4C H 0.8265 0.0988 0.1885 0.043 Uiso 1 1 calc R . .
C5 C 0.9856(6) 0.2359(4) 0.2093(3) 0.0318(16) Uani 1 1 d . . .
H5A H 1.0013 0.2744 0.1863 0.048 Uiso 1 1 calc R . .
H5B H 1.0512 0.2127 0.2240 0.048 Uiso 1 1 calc R . .
H5C H 0.9513 0.2524 0.2404 0.048 Uiso 1 1 calc R . .
C6 C 0.9687(6) 0.1542(4) 0.1271(3) 0.0304(15) Uani 1 1 d . . .
H6A H 0.9191 0.1265 0.1022 0.046 Uiso 1 1 calc R . .
H6B H 1.0270 0.1258 0.1443 0.046 Uiso 1 1 calc R . .
H6C H 0.9962 0.1906 0.1057 0.046 Uiso 1 1 calc R . .
Au1 Au 0.793435(17) 0.336780(11) 0.138092(9) 0.01510(6) Uani 1 1 d . . .
P1 P 0.82077(13) 0.45064(8) 0.14861(6) 0.0183(3) Uani 1 1 d . . .
C7 C 0.6992(6) 0.4949(3) 0.1120(3) 0.0279(14) Uani 1 1 d . . .
C8 C 0.8417(6) 0.4714(3) 0.2263(3) 0.0267(14) Uani 1 1 d . . .
C9 C 0.9411(6) 0.4742(4) 0.1157(3) 0.0321(16) Uani 1 1 d . . .
C10 C 0.6985(7) 0.4913(4) 0.0479(3) 0.0395(19) Uani 1 1 d . . .
H10A H 0.7133 0.4447 0.0372 0.059 Uiso 1 1 calc R . .
H10B H 0.7524 0.5218 0.0372 0.059 Uiso 1 1 calc R . .
H10C H 0.6293 0.5051 0.0290 0.059 Uiso 1 1 calc R . .
C11 C 0.5997(6) 0.4560(4) 0.1236(4) 0.0357(17) Uani 1 1 d . . .
H11A H 0.5975 0.4547 0.1639 0.054 Uiso 1 1 calc R . .
H11B H 0.6018 0.4095 0.1094 0.054 Uiso 1 1 calc R . .
H11C H 0.5368 0.4790 0.1050 0.054 Uiso 1 1 calc R . .
C12 C 0.6902(7) 0.5701(4) 0.1288(3) 0.0355(17) Uani 1 1 d . . .
H12A H 0.6266 0.5899 0.1078 0.053 Uiso 1 1 calc R . .
H12B H 0.7521 0.5950 0.1204 0.053 Uiso 1 1 calc R . .
H12C H 0.6861 0.5731 0.1688 0.053 Uiso 1 1 calc R . .
C13 C 0.7348(7) 0.4637(4) 0.2473(3) 0.0372(18) Uani 1 1 d . . .
H13A H 0.7448 0.4662 0.2881 0.056 Uiso 1 1 calc R . .
H13B H 0.7039 0.4197 0.2354 0.056 Uiso 1 1 calc R . .
H13C H 0.6877 0.5002 0.2319 0.056 Uiso 1 1 calc R . .
C14 C 0.8876(7) 0.5413(4) 0.2407(3) 0.0368(18) Uani 1 1 d . . .
H14A H 0.8987 0.5470 0.2813 0.055 Uiso 1 1 calc R . .
H14B H 0.8386 0.5760 0.2238 0.055 Uiso 1 1 calc R . .
H14C H 0.9549 0.5458 0.2264 0.055 Uiso 1 1 calc R . .
C15 C 0.9154(6) 0.4177(4) 0.2577(3) 0.0323(16) Uani 1 1 d . . .
H15A H 0.9837 0.4189 0.2441 0.049 Uiso 1 1 calc R . .
H15B H 0.8841 0.3726 0.2513 0.049 Uiso 1 1 calc R . .
H15C H 0.9251 0.4278 0.2978 0.049 Uiso 1 1 calc R . .
C16 C 0.9518(7) 0.5517(4) 0.1056(4) 0.043(2) Uani 1 1 d . . .
H16A H 0.9619 0.5755 0.1414 0.064 Uiso 1 1 calc R . .
H16B H 0.8879 0.5684 0.0828 0.064 Uiso 1 1 calc R . .
H16C H 1.0125 0.5600 0.0861 0.064 Uiso 1 1 calc R . .
C17 C 1.0391(6) 0.4489(5) 0.1525(4) 0.044(2) Uani 1 1 d . . .
H17A H 1.0324 0.4001 0.1590 0.066 Uiso 1 1 calc R . .
H17B H 1.0471 0.4730 0.1882 0.066 Uiso 1 1 calc R . .
H17C H 1.1009 0.4571 0.1339 0.066 Uiso 1 1 calc R . .
C18 C 0.9396(7) 0.4361(4) 0.0599(3) 0.0369(18) Uani 1 1 d . . .
H18A H 1.0083 0.4407 0.0470 0.055 Uiso 1 1 calc R . .
H18B H 0.8850 0.4555 0.0320 0.055 Uiso 1 1 calc R . .
H18C H 0.9247 0.3880 0.0653 0.055 Uiso 1 1 calc R . .
Au2 Au 0.730920(19) 0.237709(12) 0.028798(9) 0.01944(6) Uani 1 1 d . . .
P2 P 0.73742(13) 0.23865(9) -0.06485(7) 0.0224(3) Uani 1 1 d . . .
C19 C 0.6681(6) 0.3199(4) -0.0937(3) 0.0325(16) Uani 1 1 d . . .
C20 C 0.8782(6) 0.2384(4) -0.0780(3) 0.0326(17) Uani 1 1 d . . .
C21 C 0.6658(7) 0.1614(4) -0.0955(3) 0.0360(18) Uani 1 1 d . . .
C22 C 0.6340(7) 0.3185(5) -0.1562(3) 0.0382(18) Uani 1 1 d . . .
H22A H 0.5823 0.2822 -0.1655 0.057 Uiso 1 1 calc R . .
H22B H 0.6953 0.3101 -0.1752 0.057 Uiso 1 1 calc R . .
H22C H 0.6024 0.3622 -0.1684 0.057 Uiso 1 1 calc R . .
C23 C 0.5723(7) 0.3334(5) -0.0640(4) 0.046(2) Uani 1 1 d . . .
H23A H 0.5434 0.3783 -0.0746 0.069 Uiso 1 1 calc R . .
H23B H 0.5936 0.3318 -0.0236 0.069 Uiso 1 1 calc R . .
H23C H 0.5186 0.2988 -0.0749 0.069 Uiso 1 1 calc R . .
C24 C 0.7413(7) 0.3811(5) -0.0782(3) 0.045(2) Uani 1 1 d . . .
H24A H 0.8011 0.3788 -0.0992 0.067 Uiso 1 1 calc R . .
H24B H 0.7671 0.3800 -0.0382 0.067 Uiso 1 1 calc R . .
H24C H 0.7023 0.4232 -0.0874 0.067 Uiso 1 1 calc R . .
C25 C 0.8895(7) 0.2614(5) -0.1381(3) 0.047(2) Uani 1 1 d . . .
H25A H 0.9640 0.2616 -0.1428 0.071 Uiso 1 1 calc R . .
H25B H 0.8606 0.3071 -0.1444 0.071 Uiso 1 1 calc R . .
H25C H 0.8511 0.2299 -0.1649 0.071 Uiso 1 1 calc R . .
C26 C 0.9428(6) 0.2879(5) -0.0378(3) 0.045(2) Uani 1 1 d . . .
H26A H 0.9377 0.2748 0.0008 0.067 Uiso 1 1 calc R . .
H26B H 0.9154 0.3340 -0.0446 0.067 Uiso 1 1 calc R . .
H26C H 1.0166 0.2865 -0.0439 0.067 Uiso 1 1 calc R . .
C27 C 0.9256(7) 0.1684(5) -0.0662(4) 0.049(2) Uani 1 1 d . . .
H27A H 0.9995 0.1689 -0.0724 0.074 Uiso 1 1 calc R . .
H27B H 0.8867 0.1353 -0.0913 0.074 Uiso 1 1 calc R . .
H27C H 0.9214 0.1559 -0.0275 0.074 Uiso 1 1 calc R . .
C28 C 0.6766(9) 0.1460(5) -0.1556(3) 0.050(2) Uani 1 1 d . . .
H28A H 0.6328 0.1068 -0.1682 0.075 Uiso 1 1 calc R . .
H28B H 0.7503 0.1359 -0.1586 0.075 Uiso 1 1 calc R . .
H28C H 0.6538 0.1854 -0.1788 0.075 Uiso 1 1 calc R . .
C29 C 0.5483(7) 0.1728(5) -0.0936(4) 0.051(2) Uani 1 1 d . . .
H29A H 0.5231 0.2103 -0.1186 0.077 Uiso 1 1 calc R . .
H29B H 0.5374 0.1840 -0.0555 0.077 Uiso 1 1 calc R . .
H29C H 0.5093 0.1314 -0.1057 0.077 Uiso 1 1 calc R . .
C30 C 0.7000(10) 0.0997(5) -0.0586(4) 0.065(3) Uani 1 1 d . . .
H30A H 0.6582 0.0601 -0.0724 0.097 Uiso 1 1 calc R . .
H30B H 0.6890 0.1093 -0.0201 0.097 Uiso 1 1 calc R . .
H30C H 0.7747 0.0904 -0.0596 0.097 Uiso 1 1 calc R . .
Au3 Au 0.570136(17) 0.239537(12) 0.105455(9) 0.01600(6) Uani 1 1 d . . .
P3 P 0.39252(12) 0.23292(8) 0.10832(6) 0.0178(3) Uani 1 1 d . . .
C31 C 0.3483(5) 0.1469(4) 0.0784(3) 0.0266(14) Uani 1 1 d . . .
C32 C 0.3172(5) 0.3031(4) 0.0671(3) 0.0239(13) Uani 1 1 d . . .
C33 C 0.3775(6) 0.2400(3) 0.1844(2) 0.0231(13) Uani 1 1 d . . .
C34 C 0.3426(7) 0.1487(5) 0.0147(3) 0.042(2) Uani 1 1 d . . .
H34A H 0.3293 0.1029 -0.0003 0.063 Uiso 1 1 calc R . .
H34B H 0.4094 0.1655 0.0049 0.063 Uiso 1 1 calc R . .
H34C H 0.2854 0.1789 -0.0011 0.063 Uiso 1 1 calc R . .
C35 C 0.2429(6) 0.1221(4) 0.0933(3) 0.0324(16) Uani 1 1 d . . .
H35A H 0.1886 0.1561 0.0819 0.049 Uiso 1 1 calc R . .
H35B H 0.2490 0.1149 0.1337 0.049 Uiso 1 1 calc R . .
H35C H 0.2238 0.0793 0.0739 0.049 Uiso 1 1 calc R . .
C36 C 0.4341(6) 0.0927(4) 0.0994(4) 0.0387(18) Uani 1 1 d . . .
H36A H 0.4433 0.0908 0.1403 0.058 Uiso 1 1 calc R . .
H36B H 0.5009 0.1052 0.0870 0.058 Uiso 1 1 calc R . .
H36C H 0.4117 0.0481 0.0842 0.058 Uiso 1 1 calc R . .
C37 C 0.3651(6) 0.3148(4) 0.0132(3) 0.0326(16) Uani 1 1 d . . .
H37A H 0.3293 0.3529 -0.0075 0.049 Uiso 1 1 calc R . .
H37B H 0.3562 0.2737 -0.0099 0.049 Uiso 1 1 calc R . .
H37C H 0.4401 0.3251 0.0225 0.049 Uiso 1 1 calc R . .
C38 C 0.2001(6) 0.2890(4) 0.0532(3) 0.0342(16) Uani 1 1 d . . .
H38A H 0.1703 0.2811 0.0877 0.051 Uiso 1 1 calc R . .
H38B H 0.1893 0.2487 0.0293 0.051 Uiso 1 1 calc R . .
H38C H 0.1653 0.3281 0.0335 0.051 Uiso 1 1 calc R . .
C39 C 0.3318(6) 0.3698(4) 0.0984(3) 0.0328(16) Uani 1 1 d . . .
H39A H 0.3003 0.4066 0.0745 0.049 Uiso 1 1 calc R . .
H39B H 0.4071 0.3786 0.1090 0.049 Uiso 1 1 calc R . .
H39C H 0.2976 0.3672 0.1320 0.049 Uiso 1 1 calc R . .
C40 C 0.2641(5) 0.2511(4) 0.1948(3) 0.0256(14) Uani 1 1 d . . .
H40A H 0.2609 0.2494 0.2349 0.038 Uiso 1 1 calc R . .
H40B H 0.2193 0.2154 0.1760 0.038 Uiso 1 1 calc R . .
H40C H 0.2396 0.2954 0.1801 0.038 Uiso 1 1 calc R . .
C41 C 0.4477(5) 0.2967(4) 0.2109(3) 0.0247(13) Uani 1 1 d . . .
H41A H 0.4211 0.3404 0.1957 0.037 Uiso 1 1 calc R . .
H41B H 0.5196 0.2898 0.2027 0.037 Uiso 1 1 calc R . .
H41C H 0.4478 0.2963 0.2514 0.037 Uiso 1 1 calc R . .
C42 C 0.4200(6) 0.1740(4) 0.2139(3) 0.0314(16) Uani 1 1 d . . .
H42A H 0.4298 0.1809 0.2544 0.047 Uiso 1 1 calc R . .
H42B H 0.4875 0.1622 0.2019 0.047 Uiso 1 1 calc R . .
H42C H 0.3695 0.1372 0.2040 0.047 Uiso 1 1 calc R . .
Sb1 Sb 0.18702(4) 0.00512(2) 0.245611(19) 0.02858(11) Uani 1 1 d . . .
F1 F 0.2600(7) 0.0370(4) 0.3120(3) 0.115(4) Uani 1 1 d . . .
F2 F 0.2261(5) -0.0831(3) 0.2667(2) 0.0617(17) Uani 1 1 d . . .
F3 F 0.3096(4) 0.0124(2) 0.2131(3) 0.0590(16) Uani 1 1 d . . .
F4 F 0.1169(5) -0.0245(3) 0.1778(3) 0.081(2) Uani 1 1 d . . .
F5 F 0.1509(4) 0.0943(2) 0.2256(2) 0.0410(11) Uani 1 1 d . . .
F6 F 0.0650(6) -0.0003(4) 0.2784(4) 0.112(3) Uani 1 1 d . . .
Sb2 Sb 0.72166(3) 0.27184(2) 0.337686(17) 0.02053(9) Uani 1 1 d . . .
F7 F 0.7445(4) 0.2872(2) 0.26445(18) 0.0442(12) Uani 1 1 d . . .
F8 F 0.8050(4) 0.3465(2) 0.36391(19) 0.0385(10) Uani 1 1 d . . .
F9 F 0.8409(4) 0.2177(2) 0.3500(3) 0.0580(16) Uani 1 1 d . . .
F10 F 0.6960(5) 0.2543(3) 0.41084(19) 0.0585(16) Uani 1 1 d . . .
F11 F 0.6065(3) 0.3301(2) 0.32683(19) 0.0383(10) Uani 1 1 d . . .
F12 F 0.6366(3) 0.1980(2) 0.31378(19) 0.0372(10) Uani 1 1 d . . .
Cl1 Cl 0.7788(2) 0.51999(13) 0.40808(9) 0.0535(6) Uani 1 1 d . . .
Cl2 Cl 0.5972(2) 0.48380(13) 0.46118(10) 0.0602(7) Uani 1 1 d . . .
C43 C 0.6631(9) 0.4728(5) 0.4037(4) 0.052(2) Uani 1 1 d . . .
H43A H 0.6159 0.4862 0.3695 0.063 Uiso 1 1 calc R . .
H43B H 0.6802 0.4241 0.4003 0.063 Uiso 1 1 calc R . .

loop_
_atom_site_aniso_label
_atom_site_aniso_U_11
_atom_site_aniso_U_22
_atom_site_aniso_U_33
_atom_site_aniso_U_23
_atom_site_aniso_U_13
_atom_site_aniso_U_12
C1 0.016(3) 0.016(3) 0.019(3) -0.002(2) 0.003(2) -0.005(2)
C2 0.017(3) 0.016(3) 0.024(3) -0.001(2) 0.012(2) 0.001(2)
C3 0.017(3) 0.020(3) 0.028(3) 0.006(2) 0.001(2) 0.005(2)
C4 0.030(4) 0.024(3) 0.031(3) 0.007(3) 0.004(3) 0.001(3)
C5 0.027(4) 0.025(4) 0.040(4) 0.000(3) -0.007(3) 0.004(3)
C6 0.022(3) 0.035(4) 0.036(4) 0.007(3) 0.009(3) 0.009(3)
Au1 0.01654(11) 0.01206(10) 0.01687(10) -0.00048(7) 0.00289(7) -0.00133(8)
P1 0.0213(8) 0.0140(7) 0.0195(7) -0.0005(5) 0.0020(6) -0.0019(6)
C7 0.031(4) 0.023(3) 0.029(3) 0.003(3) -0.001(3) 0.004(3)
C8 0.036(4) 0.020(3) 0.023(3) -0.003(2) 0.001(3) -0.001(3)
C9 0.028(4) 0.030(4) 0.041(4) 0.000(3) 0.013(3) -0.012(3)
C10 0.052(5) 0.038(4) 0.024(3) -0.004(3) -0.008(3) 0.004(4)
C11 0.023(4) 0.030(4) 0.052(4) -0.001(3) -0.002(3) 0.005(3)
C12 0.046(5) 0.022(3) 0.036(4) -0.004(3) -0.001(3) 0.009(3)
C13 0.057(5) 0.027(4) 0.031(4) -0.006(3) 0.020(4) -0.004(4)
C14 0.055(5) 0.024(4) 0.028(3) -0.004(3) -0.005(3) -0.008(3)
C15 0.042(4) 0.027(4) 0.025(3) -0.001(3) -0.006(3) 0.005(3)
C16 0.047(5) 0.034(4) 0.052(5) -0.004(4) 0.019(4) -0.022(4)
C17 0.026(4) 0.047(5) 0.061(5) -0.006(4) 0.007(4) -0.010(4)
C18 0.044(5) 0.032(4) 0.039(4) -0.005(3) 0.019(4) -0.007(3)
Au2 0.02139(12) 0.02320(12) 0.01493(10) -0.00124(8) 0.00675(8) -0.00243(9)
P2 0.0151(8) 0.0371(10) 0.0154(7) -0.0032(6) 0.0037(6) -0.0008(7)
C19 0.026(4) 0.048(5) 0.024(3) 0.002(3) 0.003(3) 0.008(3)
C20 0.020(3) 0.060(5) 0.018(3) -0.009(3) 0.005(2) 0.005(3)
C21 0.041(4) 0.042(4) 0.024(3) -0.011(3) 0.004(3) -0.017(4)
C22 0.040(4) 0.047(5) 0.025(3) -0.001(3) -0.003(3) -0.009(4)
C23 0.035(5) 0.058(6) 0.046(5) 0.007(4) 0.006(4) 0.021(4)
C24 0.053(5) 0.045(5) 0.035(4) -0.006(4) -0.001(4) 0.002(4)
C25 0.028(4) 0.089(7) 0.027(4) 0.000(4) 0.013(3) 0.003(4)
C26 0.026(4) 0.070(6) 0.037(4) -0.003(4) 0.002(3) -0.013(4)
C27 0.035(5) 0.069(6) 0.043(5) -0.003(4) 0.005(4) 0.022(4)
C28 0.073(7) 0.047(5) 0.026(4) -0.018(4) -0.007(4) 0.004(5)
C29 0.038(5) 0.061(6) 0.054(5) -0.010(4) 0.004(4) -0.026(4)
C30 0.096(9) 0.032(5) 0.063(6) 0.001(4) 0.000(6) -0.029(5)
Au3 0.01261(11) 0.01816(11) 0.01677(10) 0.00019(8) 0.00042(8) -0.00177(8)
P3 0.0136(7) 0.0250(8) 0.0146(6) -0.0010(6) 0.0012(5) -0.0035(6)
C31 0.025(3) 0.029(3) 0.026(3) -0.011(3) 0.008(3) -0.007(3)
C32 0.015(3) 0.032(4) 0.024(3) 0.003(3) -0.001(2) 0.001(3)
C33 0.027(3) 0.032(4) 0.010(2) 0.001(2) 0.003(2) -0.001(3)
C34 0.038(4) 0.057(5) 0.033(4) -0.020(4) 0.010(3) -0.013(4)
C35 0.023(4) 0.037(4) 0.037(4) -0.012(3) 0.005(3) -0.010(3)
C36 0.035(4) 0.022(4) 0.061(5) -0.014(3) 0.011(4) -0.005(3)
C37 0.029(4) 0.047(4) 0.022(3) 0.013(3) 0.000(3) 0.000(3)
C38 0.023(4) 0.048(5) 0.030(3) 0.004(3) 0.001(3) 0.001(3)
C39 0.026(4) 0.032(4) 0.041(4) 0.008(3) 0.005(3) 0.006(3)
C40 0.024(3) 0.036(4) 0.019(3) -0.005(3) 0.008(2) -0.009(3)
C41 0.022(3) 0.034(4) 0.019(3) -0.003(3) 0.003(2) -0.003(3)
C42 0.038(4) 0.032(4) 0.025(3) 0.010(3) 0.005(3) -0.003(3)
Sb1 0.0316(3) 0.0284(2) 0.0266(2) 0.00600(17) 0.00682(18) 0.00739(19)
F1 0.149(7) 0.114(6) 0.059(4) -0.046(4) -0.061(4) 0.105(6)
F2 0.083(4) 0.038(3) 0.073(4) 0.029(3) 0.044(3) 0.026(3)
F3 0.043(3) 0.028(3) 0.112(5) 0.004(3) 0.031(3) -0.005(2)
F4 0.073(4) 0.066(4) 0.088(4) -0.035(3) -0.045(4) 0.004(3)
F5 0.044(3) 0.029(2) 0.048(3) 0.006(2) 0.000(2) 0.012(2)
F6 0.108(6) 0.083(5) 0.173(8) 0.059(5) 0.114(6) 0.037(4)
Sb2 0.0171(2) 0.0208(2) 0.0236(2) 0.00338(15) 0.00244(15) -0.00064(15)
F7 0.065(3) 0.041(3) 0.033(2) -0.005(2) 0.028(2) -0.010(2)
F8 0.031(2) 0.034(2) 0.049(3) -0.010(2) 0.001(2) -0.0095(19)
F9 0.030(3) 0.027(2) 0.115(5) 0.015(3) 0.004(3) 0.008(2)
F10 0.050(3) 0.100(5) 0.023(2) 0.019(2) -0.004(2) -0.021(3)
F11 0.027(2) 0.040(3) 0.046(3) -0.011(2) -0.0024(19) 0.0131(19)
F12 0.031(2) 0.026(2) 0.054(3) 0.0006(19) 0.002(2) -0.0098(18)
Cl1 0.0630(15) 0.0573(14) 0.0398(11) -0.0034(10) 0.0061(10) -0.0019(12)
Cl2 0.0821(19) 0.0501(14) 0.0530(13) 0.0037(11) 0.0251(13) 0.0045(13)
C43 0.079(7) 0.033(5) 0.047(5) -0.011(4) 0.013(5) -0.008(5)

loop_
_atom_type_symbol
_atom_type_description
_atom_type_scat_dispersion_real
_atom_type_scat_dispersion_imag
_atom_type_scat_source
C C 0.0033 0.0016 'International Tables Vol C Tables 4.2.6.8 and 6.1.1.4'
H H 0.0000 0.0000 'International Tables Vol C Tables 4.2.6.8 and 6.1.1.4'
F F 0.0171 0.0103 'International Tables Vol C Tables 4.2.6.8 and 6.1.1.4'
P P 0.1023 0.0942 'International Tables Vol C Tables 4.2.6.8 and 6.1.1.4'
Sb Sb -0.5866 1.5461 'International Tables Vol C Tables 4.2.6.8 and 6.1.1.4'
Au Au -2.0133 8.8022 'International Tables Vol C Tables 4.2.6.8 and 6.1.1.4'
Cl Cl 0.1484 0.1585 'International Tables Vol C Tables 4.2.6.8 and 6.1.1.4'

loop_
_geom_angle_atom_site_label_1
_geom_angle_atom_site_label_2
_geom_angle_atom_site_label_3
_geom_angle
_geom_angle_site_symmetry_1
_geom_angle_site_symmetry_3
_geom_angle_publ_flag
C2 C1 Au3 151.8(5) . . ?
C2 C1 Au2 115.6(4) . . ?
Au3 C1 Au2 90.6(2) . . ?
C2 C1 Au1 79.2(4) . . ?
Au3 C1 Au1 107.9(3) . . ?
Au2 C1 Au1 99.3(2) . . ?
C1 C2 C3 165.6(6) . . ?
C1 C2 Au1 68.9(4) . . ?
C3 C2 Au1 125.4(4) . . ?
C2 C3 C4 108.2(5) . . ?
C2 C3 C5 111.8(5) . . ?
C4 C3 C5 109.7(6) . . ?
C2 C3 C6 106.2(5) . . ?
C4 C3 C6 110.9(5) . . ?
C5 C3 C6 110.0(6) . . ?
C3 C4 H4A 109.5 . . ?
C3 C4 H4B 109.5 . . ?
H4A C4 H4B 109.5 . . ?
C3 C4 H4C 109.5 . . ?
H4A C4 H4C 109.5 . . ?
H4B C4 H4C 109.5 . . ?
C3 C5 H5A 109.5 . . ?
C3 C5 H5B 109.5 . . ?
H5A C5 H5B 109.5 . . ?
C3 C5 H5C 109.5 . . ?
H5A C5 H5C 109.5 . . ?
H5B C5 H5C 109.5 . . ?
C3 C6 H6A 109.5 . . ?
C3 C6 H6B 109.5 . . ?
H6A C6 H6B 109.5 . . ?
C3 C6 H6C 109.5 . . ?
H6A C6 H6C 109.5 . . ?
H6B C6 H6C 109.5 . . ?
C1 Au1 P1 166.33(17) . . ?
C1 Au1 C2 31.9(2) . . ?
P1 Au1 C2 161.81(17) . . ?
C9 P1 C7 111.0(3) . . ?
C9 P1 C8 110.6(3) . . ?
C7 P1 C8 110.8(3) . . ?
C9 P1 Au1 108.4(2) . . ?
C7 P1 Au1 107.3(2) . . ?
C8 P1 Au1 108.6(2) . . ?
C12 C7 C11 109.4(6) . . ?
C12 C7 C10 108.4(6) . . ?
C11 C7 C10 105.7(6) . . ?
C12 C7 P1 113.9(5) . . ?
C11 C7 P1 109.5(5) . . ?
C10 C7 P1 109.6(5) . . ?
C14 C8 C13 110.4(6) . . ?
C14 C8 C15 108.4(6) . . ?
C13 C8 C15 106.4(6) . . ?
C14 C8 P1 114.7(5) . . ?
C13 C8 P1 107.3(5) . . ?
C15 C8 P1 109.4(5) . . ?
C17 C9 C18 105.1(7) . . ?
C17 C9 C16 109.4(7) . . ?
C18 C9 C16 109.2(6) . . ?
C17 C9 P1 109.3(5) . . ?
C18 C9 P1 109.8(5) . . ?
C16 C9 P1 113.8(5) . . ?
C7 C10 H10A 109.5 . . ?
C7 C10 H10B 109.5 . . ?
H10A C10 H10B 109.5 . . ?
C7 C10 H10C 109.5 . . ?
H10A C10 H10C 109.5 . . ?
H10B C10 H10C 109.5 . . ?
C7 C11 H11A 109.5 . . ?
C7 C11 H11B 109.5 . . ?
H11A C11 H11B 109.5 . . ?
C7 C11 H11C 109.5 . . ?
H11A C11 H11C 109.5 . . ?
H11B C11 H11C 109.5 . . ?
C7 C12 H12A 109.5 . . ?
C7 C12 H12B 109.5 . . ?
H12A C12 H12B 109.5 . . ?
C7 C12 H12C 109.5 . . ?
H12A C12 H12C 109.5 . . ?
H12B C12 H12C 109.5 . . ?
C8 C13 H13A 109.5 . . ?
C8 C13 H13B 109.5 . . ?
H13A C13 H13B 109.5 . . ?
C8 C13 H13C 109.5 . . ?
H13A C13 H13C 109.5 . . ?
H13B C13 H13C 109.5 . . ?
C8 C14 H14A 109.5 . . ?
C8 C14 H14B 109.5 . . ?
H14A C14 H14B 109.5 . . ?
C8 C14 H14C 109.5 . . ?
H14A C14 H14C 109.5 . . ?
H14B C14 H14C 109.5 . . ?
C8 C15 H15A 109.5 . . ?
C8 C15 H15B 109.5 . . ?
H15A C15 H15B 109.5 . . ?
C8 C15 H15C 109.5 . . ?
H15A C15 H15C 109.5 . . ?
H15B C15 H15C 109.5 . . ?
C9 C16 H16A 109.5 . . ?
C9 C16 H16B 109.5 . . ?
H16A C16 H16B 109.5 . . ?
C9 C16 H16C 109.5 . . ?
H16A C16 H16C 109.5 . . ?
H16B C16 H16C 109.5 . . ?
C9 C17 H17A 109.5 . . ?
C9 C17 H17B 109.5 . . ?
H17A C17 H17B 109.5 . . ?
C9 C17 H17C 109.5 . . ?
H17A C17 H17C 109.5 . . ?
H17B C17 H17C 109.5 . . ?
C9 C18 H18A 109.5 . . ?
C9 C18 H18B 109.5 . . ?
H18A C18 H18B 109.5 . . ?
C9 C18 H18C 109.5 . . ?
H18A C18 H18C 109.5 . . ?
H18B C18 H18C 109.5 . . ?
C1 Au2 P2 177.39(17) . . ?
C21 P2 C20 111.1(4) . . ?
C21 P2 C19 110.9(4) . . ?
C20 P2 C19 110.4(4) . . ?
C21 P2 Au2 107.6(2) . . ?
C20 P2 Au2 109.8(2) . . ?
C19 P2 Au2 106.8(2) . . ?
C22 C19 C24 109.8(6) . . ?
C22 C19 C23 109.5(7) . . ?
C24 C19 C23 104.6(7) . . ?
C22 C19 P2 113.8(6) . . ?
C24 C19 P2 109.2(5) . . ?
C23 C19 P2 109.7(5) . . ?
C27 C20 C26 106.9(7) . . ?
C27 C20 C25 110.7(6) . . ?
C26 C20 C25 107.2(7) . . ?
C27 C20 P2 109.9(6) . . ?
C26 C20 P2 109.7(5) . . ?
C25 C20 P2 112.2(5) . . ?
C28 C21 C29 106.4(7) . . ?
C28 C21 C30 110.1(8) . . ?
C29 C21 C30 107.5(8) . . ?
C28 C21 P2 115.9(6) . . ?
C29 C21 P2 107.4(6) . . ?
C30 C21 P2 109.2(6) . . ?
C19 C22 H22A 109.5 . . ?
C19 C22 H22B 109.5 . . ?
H22A C22 H22B 109.5 . . ?
C19 C22 H22C 109.5 . . ?
H22A C22 H22C 109.5 . . ?
H22B C22 H22C 109.5 . . ?
C19 C23 H23A 109.5 . . ?
C19 C23 H23B 109.5 . . ?
H23A C23 H23B 109.5 . . ?
C19 C23 H23C 109.5 . . ?
H23A C23 H23C 109.5 . . ?
H23B C23 H23C 109.5 . . ?
C19 C24 H24A 109.5 . . ?
C19 C24 H24B 109.5 . . ?
H24A C24 H24B 109.5 . . ?
C19 C24 H24C 109.5 . . ?
H24A C24 H24C 109.5 . . ?
H24B C24 H24C 109.5 . . ?
C20 C25 H25A 109.5 . . ?
C20 C25 H25B 109.5 . . ?
H25A C25 H25B 109.5 . . ?
C20 C25 H25C 109.5 . . ?
H25A C25 H25C 109.5 . . ?
H25B C25 H25C 109.5 . . ?
C20 C26 H26A 109.5 . . ?
C20 C26 H26B 109.5 . . ?
H26A C26 H26B 109.5 . . ?
C20 C26 H26C 109.5 . . ?
H26A C26 H26C 109.5 . . ?
H26B C26 H26C 109.5 . . ?
C20 C27 H27A 109.5 . . ?
C20 C27 H27B 109.5 . . ?
H27A C27 H27B 109.5 . . ?
C20 C27 H27C 109.5 . . ?
H27A C27 H27C 109.5 . . ?
H27B C27 H27C 109.5 . . ?
C21 C28 H28A 109.5 . . ?
C21 C28 H28B 109.5 . . ?
H28A C28 H28B 109.5 . . ?
C21 C28 H28C 109.5 . . ?
H28A C28 H28C 109.5 . . ?
H28B C28 H28C 109.5 . . ?
C21 C29 H29A 109.5 . . ?
C21 C29 H29B 109.5 . . ?
H29A C29 H29B 109.5 . . ?
C21 C29 H29C 109.5 . . ?
H29A C29 H29C 109.5 . . ?
H29B C29 H29C 109.5 . . ?
C21 C30 H30A 109.5 . . ?
C21 C30 H30B 109.5 . . ?
H30A C30 H30B 109.5 . . ?
C21 C30 H30C 109.5 . . ?
H30A C30 H30C 109.5 . . ?
H30B C30 H30C 109.5 . . ?
C1 Au3 P3 169.16(17) . . ?
C33 P3 C32 110.3(3) . . ?
C33 P3 C31 111.9(3) . . ?
C32 P3 C31 110.4(3) . . ?
C33 P3 Au3 105.3(2) . . ?
C32 P3 Au3 112.3(2) . . ?
C31 P3 Au3 106.5(2) . . ?
C35 C31 C34 109.0(6) . . ?
C35 C31 C36 108.0(6) . . ?
C34 C31 C36 105.9(6) . . ?
C35 C31 P3 115.0(5) . . ?
C34 C31 P3 109.4(5) . . ?
C36 C31 P3 109.0(5) . . ?
C39 C32 C38 108.6(6) . . ?
C39 C32 C37 105.1(6) . . ?
C38 C32 C37 109.9(5) . . ?
C39 C32 P3 110.6(5) . . ?
C38 C32 P3 113.6(5) . . ?
C37 C32 P3 108.8(5) . . ?
C41 C33 C40 110.4(5) . . ?
C41 C33 C42 105.9(6) . . ?
C40 C33 C42 109.0(6) . . ?
C41 C33 P3 109.3(4) . . ?
C40 C33 P3 113.7(5) . . ?
C42 C33 P3 108.1(5) . . ?
C31 C34 H34A 109.5 . . ?
C31 C34 H34B 109.5 . . ?
H34A C34 H34B 109.5 . . ?
C31 C34 H34C 109.5 . . ?
H34A C34 H34C 109.5 . . ?
H34B C34 H34C 109.5 . . ?
C31 C35 H35A 109.5 . . ?
C31 C35 H35B 109.5 . . ?
H35A C35 H35B 109.5 . . ?
C31 C35 H35C 109.5 . . ?
H35A C35 H35C 109.5 . . ?
H35B C35 H35C 109.5 . . ?
C31 C36 H36A 109.5 . . ?
C31 C36 H36B 109.5 . . ?
H36A C36 H36B 109.5 . . ?
C31 C36 H36C 109.5 . . ?
H36A C36 H36C 109.5 . . ?
H36B C36 H36C 109.5 . . ?
C32 C37 H37A 109.5 . . ?
C32 C37 H37B 109.5 . . ?
H37A C37 H37B 109.5 . . ?
C32 C37 H37C 109.5 . . ?
H37A C37 H37C 109.5 . . ?
H37B C37 H37C 109.5 . . ?
C32 C38 H38A 109.5 . . ?
C32 C38 H38B 109.5 . . ?
H38A C38 H38B 109.5 . . ?
C32 C38 H38C 109.5 . . ?
H38A C38 H38C 109.5 . . ?
H38B C38 H38C 109.5 . . ?
C32 C39 H39A 109.5 . . ?
C32 C39 H39B 109.5 . . ?
H39A C39 H39B 109.5 . . ?
C32 C39 H39C 109.5 . . ?
H39A C39 H39C 109.5 . . ?
H39B C39 H39C 109.5 . . ?
C33 C40 H40A 109.5 . . ?
C33 C40 H40B 109.5 . . ?
H40A C40 H40B 109.5 . . ?
C33 C40 H40C 109.5 . . ?
H40A C40 H40C 109.5 . . ?
H40B C40 H40C 109.5 . . ?
C33 C41 H41A 109.5 . . ?
C33 C41 H41B 109.5 . . ?
H41A C41 H41B 109.5 . . ?
C33 C41 H41C 109.5 . . ?
H41A C41 H41C 109.5 . . ?
H41B C41 H41C 109.5 . . ?
C33 C42 H42A 109.5 . . ?
C33 C42 H42B 109.5 . . ?
H42A C42 H42B 109.5 . . ?
C33 C42 H42C 109.5 . . ?
H42A C42 H42C 109.5 . . ?
H42B C42 H42C 109.5 . . ?
F1 Sb1 F4 177.8(4) . . ?
F1 Sb1 F6 90.2(5) . . ?
F4 Sb1 F6 91.5(4) . . ?
F1 Sb1 F3 89.2(4) . . ?
F4 Sb1 F3 89.1(3) . . ?
F6 Sb1 F3 178.8(3) . . ?
F1 Sb1 F2 89.7(3) . . ?
F4 Sb1 F2 91.5(3) . . ?
F6 Sb1 F2 92.3(3) . . ?
F3 Sb1 F2 88.7(2) . . ?
F1 Sb1 F5 89.0(3) . . ?
F4 Sb1 F5 89.7(3) . . ?
F6 Sb1 F5 88.4(3) . . ?
F3 Sb1 F5 90.6(2) . . ?
F2 Sb1 F5 178.6(3) . . ?
F9 Sb2 F11 176.9(2) . . ?
F9 Sb2 F12 92.0(2) . . ?
F11 Sb2 F12 91.1(2) . . ?
F9 Sb2 F7 90.6(3) . . ?
F11 Sb2 F7 89.6(2) . . ?
F12 Sb2 F7 89.7(2) . . ?
F9 Sb2 F8 88.8(2) . . ?
F11 Sb2 F8 88.1(2) . . ?
F12 Sb2 F8 178.1(2) . . ?
F7 Sb2 F8 92.1(2) . . ?
F9 Sb2 F10 89.5(3) . . ?
F11 Sb2 F10 90.3(2) . . ?
F12 Sb2 F10 88.6(2) . . ?
F7 Sb2 F10 178.3(2) . . ?
F8 Sb2 F10 89.6(2) . . ?
Cl2 C43 Cl1 113.0(5) . . ?
Cl2 C43 H43A 109.0 . . ?
Cl1 C43 H43A 109.0 . . ?
Cl2 C43 H43B 109.0 . . ?
Cl1 C43 H43B 109.0 . . ?
H43A C43 H43B 107.8 . . ?

loop_
_geom_bond_atom_site_label_1
_geom_bond_atom_site_label_2
_geom_bond_distance
_geom_bond_site_symmetry_2
_geom_bond_publ_flag
C1 C2 1.250(9) . ?
C1 Au3 2.053(6) . ?
C1 Au2 2.117(6) . ?
C1 Au1 2.209(6) . ?
C2 C3 1.470(9) . ?
C2 Au1 2.325(6) . ?
C3 C4 1.549(9) . ?
C3 C5 1.553(10) . ?
C3 C6 1.556(9) . ?
C4 H4A 0.9800 . ?
C4 H4B 0.9800 . ?
C4 H4C 0.9800 . ?
C5 H5A 0.9800 . ?
C5 H5B 0.9800 . ?
C5 H5C 0.9800 . ?
C6 H6A 0.9800 . ?
C6 H6B 0.9800 . ?
C6 H6C 0.9800 . ?
Au1 P1 2.2809(16) . ?
P1 C9 1.894(7) . ?
P1 C7 1.896(7) . ?
P1 C8 1.906(7) . ?
C7 C12 1.547(10) . ?
C7 C11 1.550(10) . ?
C7 C10 1.553(10) . ?
C8 C14 1.520(10) . ?
C8 C13 1.538(11) . ?
C8 C15 1.546(10) . ?
C9 C17 1.519(12) . ?
C9 C18 1.545(10) . ?
C9 C16 1.556(10) . ?
C10 H10A 0.9800 . ?
C10 H10B 0.9800 . ?
C10 H10C 0.9800 . ?
C11 H11A 0.9800 . ?
C11 H11B 0.9800 . ?
C11 H11C 0.9800 . ?
C12 H12A 0.9800 . ?
C12 H12B 0.9800 . ?
C12 H12C 0.9800 . ?
C13 H13A 0.9800 . ?
C13 H13B 0.9800 . ?
C13 H13C 0.9800 . ?
C14 H14A 0.9800 . ?
C14 H14B 0.9800 . ?
C14 H14C 0.9800 . ?
C15 H15A 0.9800 . ?
C15 H15B 0.9800 . ?
C15 H15C 0.9800 . ?
C16 H16A 0.9800 . ?
C16 H16B 0.9800 . ?
C16 H16C 0.9800 . ?
C17 H17A 0.9800 . ?
C17 H17B 0.9800 . ?
C17 H17C 0.9800 . ?
C18 H18A 0.9800 . ?
C18 H18B 0.9800 . ?
C18 H18C 0.9800 . ?
Au2 P2 2.2817(16) . ?
P2 C21 1.877(7) . ?
P2 C20 1.879(7) . ?
P2 C19 1.916(8) . ?
C19 C22 1.515(9) . ?
C19 C24 1.543(12) . ?
C19 C23 1.533(11) . ?
C20 C27 1.519(12) . ?
C20 C26 1.537(11) . ?
C20 C25 1.550(10) . ?
C21 C28 1.512(10) . ?
C21 C29 1.533(13) . ?
C21 C30 1.537(13) . ?
C22 H22A 0.9800 . ?
C22 H22B 0.9800 . ?
C22 H22C 0.9800 . ?
C23 H23A 0.9800 . ?
C23 H23B 0.9800 . ?
C23 H23C 0.9800 . ?
C24 H24A 0.9800 . ?
C24 H24B 0.9800 . ?
C24 H24C 0.9800 . ?
C25 H25A 0.9800 . ?
C25 H25B 0.9800 . ?
C25 H25C 0.9800 . ?
C26 H26A 0.9800 . ?
C26 H26B 0.9800 . ?
C26 H26C 0.9800 . ?
C27 H27A 0.9800 . ?
C27 H27B 0.9800 . ?
C27 H27C 0.9800 . ?
C28 H28A 0.9800 . ?
C28 H28B 0.9800 . ?
C28 H28C 0.9800 . ?
C29 H29A 0.9800 . ?
C29 H29B 0.9800 . ?
C29 H29C 0.9800 . ?
C30 H30A 0.9800 . ?
C30 H30B 0.9800 . ?
C30 H30C 0.9800 . ?
Au3 P3 2.2956(16) . ?
P3 C33 1.886(6) . ?
P3 C32 1.891(7) . ?
P3 C31 1.899(7) . ?
C31 C35 1.529(9) . ?
C31 C34 1.534(10) . ?
C31 C36 1.568(11) . ?
C32 C39 1.515(10) . ?
C32 C38 1.520(10) . ?
C32 C37 1.537(9) . ?
C33 C41 1.519(9) . ?
C33 C40 1.528(9) . ?
C33 C42 1.546(9) . ?
C34 H34A 0.9800 . ?
C34 H34B 0.9800 . ?
C34 H34C 0.9800 . ?
C35 H35A 0.9800 . ?
C35 H35B 0.9800 . ?
C35 H35C 0.9800 . ?
C36 H36A 0.9800 . ?
C36 H36B 0.9800 . ?
C36 H36C 0.9800 . ?
C37 H37A 0.9800 . ?
C37 H37B 0.9800 . ?
C37 H37C 0.9800 . ?
C38 H38A 0.9800 . ?
C38 H38B 0.9800 . ?
C38 H38C 0.9800 . ?
C39 H39A 0.9800 . ?
C39 H39B 0.9800 . ?
C39 H39C 0.9800 . ?
C40 H40A 0.9800 . ?
C40 H40B 0.9800 . ?
C40 H40C 0.9800 . ?
C41 H41A 0.9800 . ?
C41 H41B 0.9800 . ?
C41 H41C 0.9800 . ?
C42 H42A 0.9800 . ?
C42 H42B 0.9800 . ?
C42 H42C 0.9800 . ?
Sb1 F1 1.853(6) . ?
Sb1 F4 1.853(5) . ?
Sb1 F6 1.856(6) . ?
Sb1 F3 1.862(5) . ?
Sb1 F2 1.862(5) . ?
Sb1 F5 1.865(4) . ?
Sb2 F9 1.856(5) . ?
Sb2 F11 1.862(4) . ?
Sb2 F12 1.862(4) . ?
Sb2 F7 1.863(4) . ?
Sb2 F8 1.878(4) . ?
Sb2 F10 1.879(5) . ?
Cl1 C43 1.743(10) . ?
Cl2 C43 1.742(9) . ?
C43 H43A 0.9900 . ?
C43 H43B 0.9900 . ?

loop_
_geom_torsion_atom_site_label_1
_geom_torsion_atom_site_label_2
_geom_torsion_atom_site_label_3
_geom_torsion_atom_site_label_4
_geom_torsion
_geom_torsion_site_symmetry_1
_geom_torsion_site_symmetry_2
_geom_torsion_site_symmetry_3
_geom_torsion_site_symmetry_4
_geom_torsion_publ_flag
Au3 C1 C2 C3 77(3) . . . . ?
Au2 C1 C2 C3 -80(2) . . . . ?
Au1 C1 C2 C3 -175(2) . . . . ?
Au3 C1 C2 Au1 -107.9(10) . . . . ?
Au2 C1 C2 Au1 95.2(3) . . . . ?
C1 C2 C3 C4 -54(2) . . . . ?
Au1 C2 C3 C4 131.7(5) . . . . ?
C1 C2 C3 C5 -175(2) . . . . ?
Au1 C2 C3 C5 10.7(7) . . . . ?
C1 C2 C3 C6 65(2) . . . . ?
Au1 C2 C3 C6 -109.3(5) . . . . ?
Au3 C1 Au1 P1 -28.4(8) . . . . ?
Au2 C1 Au1 P1 65.3(7) . . . . ?
Au3 C1 Au1 C2 151.8(5) . . . . ?
Au2 C1 Au1 C2 -114.5(4) . . . . ?
C3 C2 Au1 C1 178.4(7) . . . . ?
C1 C2 Au1 P1 -179.9(4) . . . . ?
C3 C2 Au1 P1 -1.4(8) . . . . ?
C1 Au1 P1 C9 -117.7(7) . . . . ?
C2 Au1 P1 C9 62.0(5) . . . . ?
C1 Au1 P1 C7 2.2(7) . . . . ?
C2 Au1 P1 C7 -178.1(5) . . . . ?
C1 Au1 P1 C8 122.0(7) . . . . ?
C2 Au1 P1 C8 -58.3(5) . . . . ?
C9 P1 C7 C12 -78.2(6) . . . . ?
C8 P1 C7 C12 45.1(6) . . . . ?
Au1 P1 C7 C12 163.5(5) . . . . ?
C9 P1 C7 C11 158.9(5) . . . . ?
C8 P1 C7 C11 -77.8(5) . . . . ?
Au1 P1 C7 C11 40.6(5) . . . . ?
C9 P1 C7 C10 43.4(6) . . . . ?
C8 P1 C7 C10 166.7(5) . . . . ?
Au1 P1 C7 C10 -74.9(5) . . . . ?
C9 P1 C8 C14 46.5(7) . . . . ?
C7 P1 C8 C14 -77.0(6) . . . . ?
Au1 P1 C8 C14 165.4(5) . . . . ?
C9 P1 C8 C13 169.5(5) . . . . ?
C7 P1 C8 C13 46.0(6) . . . . ?
Au1 P1 C8 C13 -71.6(5) . . . . ?
C9 P1 C8 C15 -75.5(6) . . . . ?
C7 P1 C8 C15 161.0(5) . . . . ?
Au1 P1 C8 C15 43.4(5) . . . . ?
C7 P1 C9 C17 169.4(5) . . . . ?
C8 P1 C9 C17 46.0(6) . . . . ?
Au1 P1 C9 C17 -73.0(6) . . . . ?
C7 P1 C9 C18 -75.8(6) . . . . ?
C8 P1 C9 C18 160.7(5) . . . . ?
Au1 P1 C9 C18 41.7(6) . . . . ?
C7 P1 C9 C16 46.9(7) . . . . ?
C8 P1 C9 C16 -76.5(6) . . . . ?
Au1 P1 C9 C16 164.4(5) . . . . ?
C21 P2 C19 C22 -44.4(7) . . . . ?
C20 P2 C19 C22 79.2(6) . . . . ?
Au2 P2 C19 C22 -161.4(5) . . . . ?
C21 P2 C19 C24 -167.4(5) . . . . ?
C20 P2 C19 C24 -43.8(6) . . . . ?
Au2 P2 C19 C24 75.6(5) . . . . ?
C21 P2 C19 C23 78.6(6) . . . . ?
C20 P2 C19 C23 -157.8(6) . . . . ?
Au2 P2 C19 C23 -38.4(6) . . . . ?
C21 P2 C20 C27 -44.6(6) . . . . ?
C19 P2 C20 C27 -168.1(5) . . . . ?
Au2 P2 C20 C27 74.3(5) . . . . ?
C21 P2 C20 C26 -161.9(6) . . . . ?
C19 P2 C20 C26 74.5(6) . . . . ?
Au2 P2 C20 C26 -43.0(6) . . . . ?
C21 P2 C20 C25 79.0(7) . . . . ?
C19 P2 C20 C25 -44.5(7) . . . . ?
Au2 P2 C20 C25 -162.1(5) . . . . ?
C20 P2 C21 C28 -49.8(8) . . . . ?
C19 P2 C21 C28 73.5(7) . . . . ?
Au2 P2 C21 C28 -170.0(6) . . . . ?
C20 P2 C21 C29 -168.5(6) . . . . ?
C19 P2 C21 C29 -45.2(6) . . . . ?
Au2 P2 C21 C29 71.3(6) . . . . ?
C20 P2 C21 C30 75.2(7) . . . . ?
C19 P2 C21 C30 -161.5(6) . . . . ?
Au2 P2 C21 C30 -45.0(7) . . . . ?
C2 C1 Au3 P3 -11.9(18) . . . . ?
Au2 C1 Au3 P3 147.4(7) . . . . ?
Au1 C1 Au3 P3 -112.6(8) . . . . ?
C1 Au3 P3 C33 39.8(9) . . . . ?
C1 Au3 P3 C32 159.8(9) . . . . ?
C1 Au3 P3 C31 -79.3(9) . . . . ?
C33 P3 C31 C35 46.3(6) . . . . ?
C32 P3 C31 C35 -76.9(6) . . . . ?
Au3 P3 C31 C35 160.9(5) . . . . ?
C33 P3 C31 C34 169.5(5) . . . . ?
C32 P3 C31 C34 46.2(6) . . . . ?
Au3 P3 C31 C34 -76.0(5) . . . . ?
C33 P3 C31 C36 -75.1(5) . . . . ?
C32 P3 C31 C36 161.6(5) . . . . ?
Au3 P3 C31 C36 39.5(5) . . . . ?
C33 P3 C32 C39 41.9(5) . . . . ?
C31 P3 C32 C39 166.1(4) . . . . ?
Au3 P3 C32 C39 -75.2(5) . . . . ?
C33 P3 C32 C38 -80.5(5) . . . . ?
C31 P3 C32 C38 43.7(6) . . . . ?
Au3 P3 C32 C38 162.4(4) . . . . ?
C33 P3 C32 C37 156.8(5) . . . . ?
C31 P3 C32 C37 -79.0(5) . . . . ?
Au3 P3 C32 C37 39.7(5) . . . . ?
C32 P3 C33 C41 -76.9(5) . . . . ?
C31 P3 C33 C41 159.8(5) . . . . ?
Au3 P3 C33 C41 44.5(5) . . . . ?
C32 P3 C33 C40 47.0(6) . . . . ?
C31 P3 C33 C40 -76.3(6) . . . . ?
Au3 P3 C33 C40 168.4(4) . . . . ?
C32 P3 C33 C42 168.3(5) . . . . ?
C31 P3 C33 C42 44.9(6) . . . . ?
Au3 P3 C33 C42 -70.4(5) . . . . ?
